data_7714717
loop_
_publ_author_name
'Hajibabaei, Farshid'
'Movafagh, Samaneh Sanei'
'Salehzadeh, Sadegh'
'Gable, Robert William'

_publ_section_title
;
 Complexation of drug amifampridine with Cu(II), Zn(II) and Cd(II) ions,
 and its dimerization with the magic of Mn(II) salts. Potential
 anti-COVID-19 and anticancer activities.
;
_journal_issue 3
_journal_name_full 'Dalton transactions (Cambridge, England : 2003)'
_journal_page_first 1066
_journal_page_last 1086
_journal_paper_doi 10.1039/d3dt03281g
_journal_volume 53
_journal_year 2024
_chemical_formula_moiety 'Cl, C10 H13 N6'
_chemical_formula_sum 'C10 H13 Cl N6'
_chemical_formula_weight 252.71
_space_group_crystal_system monoclinic
_space_group_IT_number 14
_space_group_name_Hall '-P 2ybc'
_space_group_name_H-M_alt 'P 1 21/c 1'
_atom_sites_solution_hydrogens difmap
_atom_sites_solution_primary dual
_audit_creation_date 2021-11-28
_audit_creation_method
;
Olex2 1.5
(compiled 2021.11.18 svn.ra9532c28 for OlexSys, GUI svn.r6429)
;
_audit_update_record
;
2022-12-17 deposited with the CCDC.	2023-12-07 downloaded from the CCDC.
;
_cell_angle_alpha 90
_cell_angle_beta 100.0780(10)
_cell_angle_gamma 90
_cell_formula_units_Z 4
_cell_length_a 12.29570(10)
_cell_length_b 7.92630(10)
_cell_length_c 11.74610(10)
_cell_measurement_reflns_used 9424
_cell_measurement_temperature 100.0(4)
_cell_measurement_theta_max 77.2700
_cell_measurement_theta_min 3.6420
_cell_volume 1127.10(2)
_computing_cell_refinement 'CrysAlisPro 1.171.41.120a (Rigaku OD, 2021)'
_computing_data_collection 'CrysAlisPro 1.171.41.120a (Rigaku OD, 2021)'
_computing_data_reduction 'CrysAlisPro 1.171.41.120a (Rigaku OD, 2021)'
_computing_molecular_graphics 'Olex2 1.5 (Dolomanov et al., 2009)'
_computing_publication_material 'Olex2 1.5 (Dolomanov et al., 2009)'
_computing_structure_refinement 'SHELXL 2018/3 (Sheldrick, 2015)'
_computing_structure_solution 'SHELXT 2018/2 (Sheldrick, 2018)'
_diffrn_ambient_environment N~2~
_diffrn_ambient_temperature 100.0(4)
_diffrn_detector 'Hybrid Pixel Array Detector'
_diffrn_detector_area_resol_mean 10.0000
_diffrn_detector_type HyPix
_diffrn_measured_fraction_theta_full 1.000
_diffrn_measured_fraction_theta_max 0.993
_diffrn_measurement_details
;
List of Runs (angles in degrees, time in seconds):

  # Type    Start    End  Width  t~exp~   \w     \q     \k     \f   Frames
#--------------------------------------------------------------------------
  1  \w     96.00 177.00   0.50    0.09    --  107.75  30.00   0.00  162
  2  \w    102.00 177.00   0.50    0.09    --  107.75  45.00  60.00  150
  3  \w    110.00 176.00   0.50    0.09    --  107.75  30.00 -30.00  132
  4  \w    116.00 168.00   0.50    0.09    --  107.75  77.00 -90.00  104
  5  \w    104.00 129.00   0.50    0.09    --  107.75  30.00-150.00   50
  6  \w    121.00 176.00   0.50    0.09    --  107.75  30.00-180.00  110
  7  \w    139.00 176.00   0.50    0.09    --  107.75  30.00-150.00   74
  8  \w    108.00 161.00   0.50    0.09    --  107.75  15.00 -90.00  106
  9  \w   -123.00 -38.00   0.50    0.05    --  -47.45 -19.00 -30.00  170
 10  \w   -120.00 -94.00   0.50    0.05    --  -47.45-125.00  60.00   52
 11  \w    -37.00 -12.00   0.50    0.09    --  -86.25  30.00 150.00   50
 12  \w    -65.00 -13.00   0.50    0.09    --  -86.25  61.00 -30.00  104
 13  \w    -57.00 -27.00   0.50    0.05    --  -47.45  57.00  30.00   60
 14  \w    -21.00  22.00   0.50    0.05    --  -47.45  57.00  30.00   86
 15  \w    -61.00  22.00   0.50    0.05    --  -47.45  57.00 150.00  166
 16  \w    -32.00  26.00   0.50    0.05    --  -47.45  38.00 -90.00  116
 17  \w     38.00  99.00   0.50    0.09    --  107.75 -77.00 120.00  122
 18  \w     35.00  70.00   0.50    0.09    --  107.75 -77.00 150.00   70
 19  \w     39.00  89.00   0.50    0.09    --  107.75 -77.00 -30.00  100
 20  \w     38.00  67.00   0.50    0.09    --  107.75 -77.00-120.00   58
 21  \w     73.00  99.00   0.50    0.09    --  107.75 -77.00-120.00   52
 22  \w     65.00 100.00   0.50    0.09    --  107.75 -77.00 -90.00   70
 23  \w     43.00  70.00   0.50    0.09    --  107.75 -61.00-120.00   54
 24  \w     39.00  68.00   0.50    0.09    --  107.75 -61.00-180.00   58
 25  \w     38.00  71.00   0.50    0.09    --  107.75 -61.00 -90.00   66
 26  \w     38.00  64.00   0.50    0.09    --  107.75 -61.00 -30.00   52
 27  \w     35.00  71.00   0.50    0.09    --  107.75 -61.00  60.00   72
 28  \w     36.00  67.00   0.50    0.09    --  107.75 -61.00   0.00   62
 29  \w     72.00 103.00   0.50    0.09    --  107.75 -94.00 -60.00   62
 30  \w     43.00  77.00   0.50    0.09    --  107.75-125.00-150.00   68
 31  \w     41.00  82.00   0.50    0.05    --   47.45-125.00-120.00   82
 32  \w     87.00 112.00   0.50    0.09    --  107.75-125.00-150.00   50
 33  \w     49.00 110.00   0.50    0.09    --  107.75-125.00  60.00  122
 34  \w     63.00 112.00   0.50    0.09    --  107.75-125.00 120.00   98
 35  \w     70.00 112.00   0.50    0.09    --  107.75-125.00 150.00   84
 36  \w     36.00  66.00   0.50    0.09    --  107.75-125.00 150.00   60
 37  \w     69.00 106.00   0.50    0.09    --  107.75 -94.00 -30.00   74
 38  \w     37.00  65.00   0.50    0.09    --  107.75 -94.00-120.00   56
 39  \w     53.00 104.00   0.50    0.09    --  107.75 -94.00-150.00  102
 40  \w     69.00 105.00   0.50    0.09    --  107.75 -94.00-180.00   72
 41  \w     71.00 105.00   0.50    0.09    --  107.75 -94.00-120.00   68
 42  \w     44.00  69.00   0.50    0.09    --  107.75 -94.00 -90.00   50
 43  \w     35.00 106.00   0.50    0.09    --  107.75 -94.00  60.00  142
 44  \w     80.00 105.00   0.50    0.09    --  107.75 -94.00 150.00   50
;
_diffrn_measurement_device 'four-circle diffractometer'
_diffrn_measurement_device_type 'XtaLAB Synergy, Dualflex, HyPix'
_diffrn_measurement_method '\w scans'
_diffrn_orient_matrix_type 'CrysAlisPro convention (1999,Acta A55,543-557)'
_diffrn_orient_matrix_UB_11 -0.0233941000
_diffrn_orient_matrix_UB_12 0.0127146000
_diffrn_orient_matrix_UB_13 0.1243282000
_diffrn_orient_matrix_UB_21 -0.0378076000
_diffrn_orient_matrix_UB_22 -0.1856062000
_diffrn_orient_matrix_UB_23 -0.0058113000
_diffrn_orient_matrix_UB_31 0.1192376000
_diffrn_orient_matrix_UB_32 -0.0562619000
_diffrn_orient_matrix_UB_33 0.0475016000
_diffrn_radiation_monochromator mirror
_diffrn_radiation_probe x-ray
_diffrn_radiation_type 'Cu K\a'
_diffrn_radiation_wavelength 1.54184
_diffrn_reflns_av_R_equivalents 0.0335
_diffrn_reflns_av_unetI/netI 0.0225
_diffrn_reflns_Laue_measured_fraction_full 1.000
_diffrn_reflns_Laue_measured_fraction_max 0.993
_diffrn_reflns_limit_h_max 15
_diffrn_reflns_limit_h_min -12
_diffrn_reflns_limit_k_max 9
_diffrn_reflns_limit_k_min -9
_diffrn_reflns_limit_l_max 14
_diffrn_reflns_limit_l_min -14
_diffrn_reflns_number 14509
_diffrn_reflns_point_group_measured_fraction_full 1.000
_diffrn_reflns_point_group_measured_fraction_max 0.993
_diffrn_reflns_theta_full 67.684
_diffrn_reflns_theta_max 77.563
_diffrn_reflns_theta_min 3.651
_diffrn_source 'micro-focus sealed X-ray tube'
_diffrn_source_type 'PhotonJet (Cu) X-ray Source'
_exptl_absorpt_coefficient_mu 2.905
_exptl_absorpt_correction_T_max 1.000
_exptl_absorpt_correction_T_min 0.415
_exptl_absorpt_correction_type gaussian
_exptl_absorpt_process_details
;
CrysAlisPro 1.171.41.120a (Rigaku Oxford Diffraction, 2021)
Numerical absorption correction based on gaussian integration over
a multifaceted crystal model
Empirical absorption correction using spherical harmonics,
implemented in SCALE3 ABSPACK scaling algorithm.
;
_exptl_crystal_colour yellow
_exptl_crystal_colour_primary yellow
_exptl_crystal_density_diffrn 1.489
_exptl_crystal_description needle
_exptl_crystal_F_000 528
_exptl_crystal_recrystallization_method 'grown vapour diffusion of diethyl ether into methanol/acetonitrile'
_exptl_crystal_size_max 0.348
_exptl_crystal_size_mid 0.101
_exptl_crystal_size_min 0.084
_refine_diff_density_max 0.263
_refine_diff_density_min -0.253
_refine_diff_density_rms 0.050
_refine_ls_extinction_method none
_refine_ls_goodness_of_fit_ref 1.081
_refine_ls_hydrogen_treatment refall
_refine_ls_matrix_type full
_refine_ls_number_parameters 206
_refine_ls_number_reflns 2376
_refine_ls_number_restraints 0
_refine_ls_restrained_S_all 1.081
_refine_ls_R_factor_all 0.0308
_refine_ls_R_factor_gt 0.0299
_refine_ls_shift/su_max 0.001
_refine_ls_shift/su_mean 0.000
_refine_ls_structure_factor_coef Fsqd
_refine_ls_weighting_details 'w=1/[\s^2^(Fo^2^)+(0.0408P)^2^+0.4950P] where P=(Fo^2^+2Fc^2^)/3'
_refine_ls_weighting_scheme calc
_refine_ls_wR_factor_gt 0.0792
_refine_ls_wR_factor_ref 0.0801
_reflns_Friedel_coverage 0.000
_reflns_number_gt 2277
_reflns_number_total 2376
_reflns_threshold_expression 'I > 2\s(I)'
_cod_data_source_file d3dt03281g2.cif
_cod_data_source_block rwg2021nov_p4gau
_cod_depositor_comments 'Adding full bibliography for 7714716--7714722.cif.'
_cod_database_code 7714717
_shelx_shelxl_version_number 2018/3
_chemical_oxdiff_formula 'C10 H13 Cl N6'
_shelx_space_group_comment
;
The symmetry employed for this shelxl refinement is uniquely defined
by the following loop, which should always be used as a source of
symmetry information in preference to the above space-group names.
They are only intended as comments.
;
_shelx_estimated_absorpt_t_max 0.801
_shelx_estimated_absorpt_t_min 0.430
_olex2_refinement_description
;
;
_olex2_exptl_crystal_mounting_method mounted
_olex2_submission_original_sample_id P4
_olex2_submission_special_instructions 'No special instructions were received'
_oxdiff_exptl_absorpt_empirical_details
;
Empirical correction (ABSPACK) includes:
- Absorption correction using spherical harmonics
- Frame scaling
;
_oxdiff_exptl_absorpt_empirical_full_max 1.177
_oxdiff_exptl_absorpt_empirical_full_min 0.839

loop_
_space_group_symop_operation_xyz
'x, y, z'
'-x, y+1/2, -z+1/2'
'-x, -y, -z'
'x, -y-1/2, z-1/2'

loop_
_atom_site_label
_atom_site_type_symbol
_atom_site_fract_x
_atom_site_fract_y
_atom_site_fract_z
_atom_site_U_iso_or_equiv
_atom_site_adp_type
_atom_site_occupancy
_atom_site_site_symmetry_order
_atom_site_calc_flag
_atom_site_refinement_flags_posn
_atom_site_refinement_flags_adp
_atom_site_refinement_flags_occupancy
_atom_site_disorder_assembly
_atom_site_disorder_group
Cl1 Cl 0.14595(2) 0.33927(4) 0.86104(2) 0.02014(11) Uani 1 1 d . . . . .
N1 N 0.27431(8) 0.59306(13) 0.39920(9) 0.0168(2) Uani 1 1 d . . . . .
N2 N 0.06879(9) 0.58753(14) 0.64024(10) 0.0183(2) Uani 1 1 d . . . . .
H2A H 0.0070(16) 0.645(2) 0.6312(16) 0.028(4) Uiso 1 1 d . . . . .
H2B H 0.0827(15) 0.512(3) 0.6928(17) 0.029(5) Uiso 1 1 d . . . . .
N3 N 0.01717(9) 0.79461(16) 0.44070(10) 0.0216(2) Uani 1 1 d . . . . .
H3A H 0.0223(16) 0.889(3) 0.3981(18) 0.040(5) Uiso 1 1 d . . . . .
H3B H -0.0167(16) 0.818(2) 0.5038(18) 0.032(5) Uiso 1 1 d . . . . .
N4 N 0.44426(9) 0.68561(14) 0.35976(10) 0.0204(2) Uani 1 1 d . . . . .
N5 N 0.36428(10) 0.53816(16) 0.01287(10) 0.0217(2) Uani 1 1 d . . . . .
H5A H 0.2998(16) 0.500(2) -0.0204(16) 0.030(5) Uiso 1 1 d . . . . .
H5B H 0.4027(17) 0.586(3) -0.0345(19) 0.041(5) Uiso 1 1 d . . . . .
N6 N 0.21467(9) 0.46995(15) 0.16889(10) 0.0202(2) Uani 1 1 d . . . . .
H6A H 0.1905(15) 0.405(3) 0.2244(17) 0.033(5) Uiso 1 1 d . . . . .
H6B H 0.2096(15) 0.420(2) 0.1009(18) 0.031(5) Uiso 1 1 d . . . . .
C1 C 0.30351(10) 0.50372(17) 0.49796(11) 0.0188(3) Uani 1 1 d . . . . .
H1 H 0.3721(14) 0.445(2) 0.5073(14) 0.019(4) Uiso 1 1 d . . . . .
C2 C 0.23548(10) 0.50048(17) 0.57864(11) 0.0192(3) Uani 1 1 d . . . . .
H2 H 0.2596(14) 0.439(2) 0.6545(16) 0.027(4) Uiso 1 1 d . . . . .
C3 C 0.13646(10) 0.59300(15) 0.56242(10) 0.0164(3) Uani 1 1 d . . . . .
C4 C 0.11115(10) 0.69562(16) 0.46092(11) 0.0170(2) Uani 1 1 d . . . . .
C5 C 0.18017(11) 0.68677(16) 0.38131(11) 0.0180(3) Uani 1 1 d . . . . .
H5 H 0.1660(14) 0.746(2) 0.3101(16) 0.025(4) Uiso 1 1 d . . . . .
C6 C 0.34882(10) 0.61003(16) 0.31677(11) 0.0174(3) Uani 1 1 d . . . . .
C7 C 0.31454(10) 0.55348(16) 0.20400(11) 0.0171(3) Uani 1 1 d . . . . .
C8 C 0.38692(10) 0.59054(16) 0.12521(11) 0.0183(3) Uani 1 1 d . . . . .
C9 C 0.48613(11) 0.67297(16) 0.16832(12) 0.0204(3) Uani 1 1 d . . . . .
H9 H 0.5375(15) 0.695(2) 0.1160(16) 0.032(5) Uiso 1 1 d . . . . .
C10 C 0.51224(11) 0.71373(17) 0.28397(12) 0.0210(3) Uani 1 1 d . . . . .
H10 H 0.5813(14) 0.767(2) 0.3157(15) 0.025(4) Uiso 1 1 d . . . . .

loop_
_atom_site_aniso_label
_atom_site_aniso_U_11
_atom_site_aniso_U_22
_atom_site_aniso_U_33
_atom_site_aniso_U_23
_atom_site_aniso_U_13
_atom_site_aniso_U_12
Cl1 0.02409(18) 0.01953(18) 0.01722(17) 0.00086(10) 0.00483(12) -0.00061(10)
N1 0.0189(5) 0.0168(5) 0.0151(5) -0.0005(4) 0.0039(4) -0.0006(4)
N2 0.0209(5) 0.0186(5) 0.0161(5) 0.0019(4) 0.0048(4) 0.0005(4)
N3 0.0234(6) 0.0225(6) 0.0198(5) 0.0036(5) 0.0058(4) 0.0044(4)
N4 0.0217(5) 0.0190(5) 0.0211(5) -0.0027(4) 0.0053(4) -0.0012(4)
N5 0.0229(5) 0.0269(6) 0.0160(5) 0.0022(5) 0.0054(4) -0.0004(5)
N6 0.0208(5) 0.0235(6) 0.0165(5) -0.0009(5) 0.0039(4) -0.0030(4)
C1 0.0195(6) 0.0194(6) 0.0169(6) 0.0003(5) 0.0016(5) 0.0016(5)
C2 0.0224(6) 0.0187(6) 0.0158(6) 0.0017(5) 0.0018(5) 0.0008(5)
C3 0.0193(6) 0.0149(6) 0.0145(6) -0.0028(4) 0.0019(4) -0.0037(4)
C4 0.0181(6) 0.0152(6) 0.0172(6) -0.0006(5) 0.0019(4) -0.0012(4)
C5 0.0205(6) 0.0167(6) 0.0166(6) 0.0018(5) 0.0026(5) 0.0002(5)
C6 0.0194(6) 0.0163(6) 0.0174(6) 0.0007(5) 0.0057(5) 0.0014(5)
C7 0.0186(6) 0.0147(6) 0.0182(6) 0.0016(5) 0.0039(5) 0.0023(4)
C8 0.0228(6) 0.0151(6) 0.0175(6) 0.0025(5) 0.0054(5) 0.0040(5)
C9 0.0224(6) 0.0174(6) 0.0232(7) 0.0020(5) 0.0089(5) 0.0002(5)
C10 0.0209(6) 0.0175(6) 0.0253(7) -0.0016(5) 0.0060(5) -0.0025(5)

loop_
_atom_type_symbol
_atom_type_description
_atom_type_scat_dispersion_real
_atom_type_scat_dispersion_imag
_atom_type_scat_source
C C 0.0181 0.0091 'International Tables Vol C Tables 4.2.6.8 and 6.1.1.4'
H H 0.0000 0.0000 'International Tables Vol C Tables 4.2.6.8 and 6.1.1.4'
Cl Cl 0.3639 0.7018 'International Tables Vol C Tables 4.2.6.8 and 6.1.1.4'
N N 0.0311 0.0180 'International Tables Vol C Tables 4.2.6.8 and 6.1.1.4'

loop_
_exptl_crystal_face_index_h
_exptl_crystal_face_index_k
_exptl_crystal_face_index_l
_exptl_crystal_face_perp_dist
0 -1 0 0.1740
0 1 0 0.1740
1 0 0 0.0422
-1 0 0 0.0422
0 0 -1 0.0422
0 0 1 0.0422

loop_
_geom_angle_atom_site_label_1
_geom_angle_atom_site_label_2
_geom_angle_atom_site_label_3
_geom_angle
_geom_angle_site_symmetry_1
_geom_angle_site_symmetry_3
_geom_angle_publ_flag
C1 N1 C5 120.62(11) . . ?
C1 N1 C6 121.12(11) . . ?
C5 N1 C6 117.76(11) . . ?
H2A N2 H2B 120.8(17) . . ?
C3 N2 H2A 121.9(12) . . ?
C3 N2 H2B 116.4(13) . . ?
H3A N3 H3B 111.1(18) . . ?
C4 N3 H3A 115.2(13) . . ?
C4 N3 H3B 117.0(12) . . ?
C6 N4 C10 115.58(11) . . ?
H5A N5 H5B 114.4(18) . . ?
C8 N5 H5A 123.6(12) . . ?
C8 N5 H5B 116.2(14) . . ?
H6A N6 H6B 114.2(17) . . ?
C7 N6 H6A 115.7(11) . . ?
C7 N6 H6B 113.6(12) . . ?
N1 C1 H1 116.8(10) . . ?
N1 C1 C2 120.03(12) . . ?
C2 C1 H1 123.1(10) . . ?
C1 C2 H2 119.8(10) . . ?
C1 C2 C3 121.06(12) . . ?
C3 C2 H2 118.9(10) . . ?
N2 C3 C2 121.15(12) . . ?
N2 C3 C4 121.06(11) . . ?
C2 C3 C4 117.79(11) . . ?
N3 C4 C3 121.26(11) . . ?
C5 C4 N3 120.71(12) . . ?
C5 C4 C3 117.96(11) . . ?
N1 C5 C4 122.30(12) . . ?
N1 C5 H5 115.2(10) . . ?
C4 C5 H5 122.5(10) . . ?
N4 C6 N1 113.88(11) . . ?
N4 C6 C7 127.15(12) . . ?
C7 C6 N1 118.93(11) . . ?
N6 C7 C8 121.69(11) . . ?
C6 C7 N6 122.64(11) . . ?
C6 C7 C8 115.65(11) . . ?
N5 C8 C7 121.42(12) . . ?
N5 C8 C9 120.65(12) . . ?
C9 C8 C7 117.80(12) . . ?
C8 C9 H9 118.5(11) . . ?
C10 C9 C8 120.29(12) . . ?
C10 C9 H9 121.1(11) . . ?
N4 C10 C9 123.37(12) . . ?
N4 C10 H10 115.2(10) . . ?
C9 C10 H10 121.4(10) . . ?

loop_
_geom_bond_atom_site_label_1
_geom_bond_atom_site_label_2
_geom_bond_distance
_geom_bond_site_symmetry_2
_geom_bond_publ_flag
N1 C1 1.3529(17) . ?
N1 C5 1.3603(17) . ?
N1 C6 1.4511(16) . ?
N2 H2A 0.88(2) . ?
N2 H2B 0.86(2) . ?
N2 C3 1.3401(16) . ?
N3 H3A 0.90(2) . ?
N3 H3B 0.93(2) . ?
N3 C4 1.3824(17) . ?
N4 C6 1.3355(17) . ?
N4 C10 1.3421(17) . ?
N5 H5A 0.88(2) . ?
N5 H5B 0.88(2) . ?
N5 C8 1.3647(17) . ?
N6 H6A 0.92(2) . ?
N6 H6B 0.88(2) . ?
N6 C7 1.3926(16) . ?
C1 H1 0.954(17) . ?
C1 C2 1.3696(18) . ?
C2 H2 1.012(18) . ?
C2 C3 1.4054(18) . ?
C3 C4 1.4318(18) . ?
C4 C5 1.3702(18) . ?
C5 H5 0.947(18) . ?
C6 C7 1.3921(18) . ?
C7 C8 1.4223(17) . ?
C8 C9 1.3983(19) . ?
C9 H9 0.971(19) . ?
C9 C10 1.379(2) . ?
C10 H10 0.964(18) . ?

loop_
_geom_hbond_atom_site_label_D
_geom_hbond_atom_site_label_H
_geom_hbond_atom_site_label_A
_geom_hbond_distance_DH
_geom_hbond_distance_HA
_geom_hbond_distance_DA
_geom_hbond_angle_DHA
_geom_hbond_site_symmetry_A
_geom_hbond_publ_flag
N2 H2A Cl1 0.88(2) 2.44(2) 3.3074(12) 168.4(16) 2_556 yes
N2 H2B Cl1 0.86(2) 2.42(2) 3.2615(12) 168.7(17) . yes
N3 H3A Cl1 0.90(2) 2.72(2) 3.5103(13) 146.7(16) 4_575 yes
N3 H3B Cl1 0.93(2) 2.44(2) 3.3475(12) 164.8(16) 2_556 yes
N5 H5A Cl1 0.88(2) 2.49(2) 3.3462(13) 165.2(17) 1_554 yes
N5 H5B N4 0.88(2) 2.30(2) 3.1007(16) 151.2(19) 4_575 yes
N6 H6A Cl1 0.92(2) 2.64(2) 3.5331(12) 166.0(16) 4_565 yes
C5 H5 N2 0.947(18) 2.514(18) 3.4259(17) 161.6(14) 4_575 yes

loop_
_geom_torsion_atom_site_label_1
_geom_torsion_atom_site_label_2
_geom_torsion_atom_site_label_3
_geom_torsion_atom_site_label_4
_geom_torsion
_geom_torsion_site_symmetry_1
_geom_torsion_site_symmetry_2
_geom_torsion_site_symmetry_3
_geom_torsion_site_symmetry_4
_geom_torsion_publ_flag
N1 C1 C2 C3 -1.9(2) . . . . ?
N1 C6 C7 N6 -4.79(19) . . . . ?
N1 C6 C7 C8 173.54(11) . . . . ?
N2 C3 C4 N3 1.11(19) . . . . ?
N2 C3 C4 C5 -175.80(11) . . . . ?
N3 C4 C5 N1 178.82(12) . . . . ?
N4 C6 C7 N6 177.44(12) . . . . ?
N4 C6 C7 C8 -4.2(2) . . . . ?
N5 C8 C9 C10 -174.92(12) . . . . ?
N6 C7 C8 N5 -3.41(19) . . . . ?
N6 C7 C8 C9 -179.23(11) . . . . ?
C1 N1 C5 C4 0.03(19) . . . . ?
C1 N1 C6 N4 -60.75(16) . . . . ?
C1 N1 C6 C7 121.19(13) . . . . ?
C1 C2 C3 N2 178.75(12) . . . . ?
C1 C2 C3 C4 -2.29(18) . . . . ?
C2 C3 C4 N3 -177.85(12) . . . . ?
C2 C3 C4 C5 5.24(17) . . . . ?
C3 C4 C5 N1 -4.25(19) . . . . ?
C5 N1 C1 C2 3.15(19) . . . . ?
C5 N1 C6 N4 111.19(13) . . . . ?
C5 N1 C6 C7 -66.87(16) . . . . ?
C6 N1 C1 C2 174.86(12) . . . . ?
C6 N1 C5 C4 -171.95(12) . . . . ?
C6 N4 C10 C9 1.8(2) . . . . ?
C6 C7 C8 N5 178.25(12) . . . . ?
C6 C7 C8 C9 2.43(17) . . . . ?
C7 C8 C9 C10 0.94(19) . . . . ?
C8 C9 C10 N4 -3.3(2) . . . . ?
C10 N4 C6 N1 -175.71(11) . . . . ?
C10 N4 C6 C7 2.2(2) . . . . ?

loop_
_exptl_oxdiff_crystal_face_indexfrac_h
_exptl_oxdiff_crystal_face_indexfrac_k
_exptl_oxdiff_crystal_face_indexfrac_l
_exptl_oxdiff_crystal_face_x
_exptl_oxdiff_crystal_face_y
_exptl_oxdiff_crystal_face_z
0.0000 -1.0000 0.0000 -0.0127 0.1856 0.0563
-0.0000 1.0000 -0.0000 0.0127 -0.1856 -0.0563
1.0000 -0.0000 0.0000 -0.0234 -0.0378 0.1192
-1.0000 0.0000 -0.0000 0.0234 0.0378 -0.1192
-0.0000 -0.0000 -1.0000 -0.1243 0.0058 -0.0475
0.0000 0.0000 1.0000 0.1243 -0.0058 0.0475
